data_7019867
loop_
_publ_author_name
'Langley, Stuart K.'
'Chilton, Nicholas F.'
'Moubaraki, Boujemaa'
'Murray, Keith S.'

_publ_section_title
;
 Unusual oxidation state distributions observed for two mixed-valence
 heptanuclear manganese disc-like clusters.
;
_journal_issue 32
_journal_name_full 'Dalton transactions (Cambridge, England : 2003)'
_journal_page_first 9789
_journal_page_last 9796
_journal_paper_doi 10.1039/c2dt30786c
_journal_volume 41
_journal_year 2012
_chemical_formula_sum 'C65 H109.5 Cl3 F3 Mn7 N7.5 O25'
_chemical_formula_weight 1944.00
_chemical_name_systematic
;
?
;
_space_group_IT_number 2
_symmetry_cell_setting triclinic
_symmetry_space_group_name_Hall '-P 1'
_symmetry_space_group_name_H-M 'P -1'
_atom_sites_solution_hydrogens geom
_atom_sites_solution_primary direct
_atom_sites_solution_secondary difmap
_audit_creation_date '9 November 2005'
_audit_creation_method SHELXL-97
_cell_angle_alpha 109.096(2)
_cell_angle_beta 91.689(2)
_cell_angle_gamma 112.636(2)
_cell_formula_units_Z 2
_cell_length_a 13.7426(5)
_cell_length_b 17.0063(6)
_cell_length_c 21.7683(11)
_cell_measurement_reflns_used 9891
_cell_measurement_temperature 123(2)
_cell_measurement_theta_max 22.95
_cell_measurement_theta_min 2.35
_cell_volume 4366.2(3)
_computing_cell_refinement 'Bruker Apex2 V2.0'
_computing_data_collection 'Bruker Apex2 V2.0'
_computing_data_reduction 'Bruker Apex2 V2.0'
_computing_molecular_graphics X-Seed
_computing_publication_material CIFTAB
_computing_structure_refinement 'SHELXL-97 (Sheldrick, 1997)'
_computing_structure_solution 'SHELXS-97 (Sheldrick, 1990)'
_diffrn_ambient_temperature 123(2)
_diffrn_measured_fraction_theta_full 0.974
_diffrn_measured_fraction_theta_max 0.974
_diffrn_measurement_device_type 'APEX X8'
_diffrn_measurement_method 'scans in phi and omega'
_diffrn_radiation_monochromator graphite
_diffrn_radiation_source 'fine-focus sealed tube'
_diffrn_radiation_type MoK\a
_diffrn_radiation_wavelength 0.71073
_diffrn_reflns_av_R_equivalents 0.0511
_diffrn_reflns_av_sigmaI/netI 0.0734
_diffrn_reflns_limit_h_max 17
_diffrn_reflns_limit_h_min -17
_diffrn_reflns_limit_k_max 22
_diffrn_reflns_limit_k_min -22
_diffrn_reflns_limit_l_max 28
_diffrn_reflns_limit_l_min -28
_diffrn_reflns_number 64104
_diffrn_reflns_theta_full 27.50
_diffrn_reflns_theta_max 27.50
_diffrn_reflns_theta_min 1.01
_diffrn_standards_decay_% 0
_diffrn_standards_interval_count 0
_diffrn_standards_interval_time 0
_diffrn_standards_number 0
_exptl_absorpt_coefficient_mu 1.150
_exptl_absorpt_correction_T_max 0.891
_exptl_absorpt_correction_T_min 0.582
_exptl_absorpt_correction_type multi-scan
_exptl_absorpt_process_details SADABS
_exptl_crystal_colour red
_exptl_crystal_density_diffrn 1.476
_exptl_crystal_density_method 'not measured'
_exptl_crystal_description plate
_exptl_crystal_F_000 2002
_exptl_crystal_size_max 0.6
_exptl_crystal_size_mid 0.4
_exptl_crystal_size_min 0.1
_refine_diff_density_max 1.857
_refine_diff_density_min -1.428
_refine_diff_density_rms 0.293
_refine_ls_extinction_method none
_refine_ls_goodness_of_fit_ref 1.052
_refine_ls_hydrogen_treatment mixed
_refine_ls_matrix_type full
_refine_ls_number_parameters 1100
_refine_ls_number_reflns 19528
_refine_ls_number_restraints 79
_refine_ls_restrained_S_all 1.055
_refine_ls_R_factor_all 0.1316
_refine_ls_R_factor_gt 0.0751
_refine_ls_shift/su_max 0.001
_refine_ls_shift/su_mean 0.000
_refine_ls_structure_factor_coef Fsqd
_refine_ls_weighting_details 'calc w=1/[\s^2^(Fo^2^)+(0.1598P)^2^+3.2717P] where P=(Fo^2^+2Fc^2^)/3'
_refine_ls_weighting_scheme calc
_refine_ls_wR_factor_gt 0.2197
_refine_ls_wR_factor_ref 0.2696
_reflns_number_gt 11817
_reflns_number_total 19528
_reflns_threshold_expression >2sigma(I)
_cod_data_source_file c2dt30786c.txt
_cod_data_source_block 1
_cod_original_sg_symbol_H-M p-1
_cod_original_formula_sum 'C65 H109.50 Cl3 F3 Mn7 N7.50 O25'
_cod_database_code 7019867

loop_
_symmetry_equiv_pos_as_xyz
'x, y, z'
'-x, -y, -z'

loop_
_atom_site_label
_atom_site_type_symbol
_atom_site_fract_x
_atom_site_fract_y
_atom_site_fract_z
_atom_site_U_iso_or_equiv
_atom_site_adp_type
_atom_site_occupancy
_atom_site_symmetry_multiplicity
_atom_site_calc_flag
_atom_site_refinement_flags
_atom_site_disorder_assembly
_atom_site_disorder_group
Mn1 Mn 0.14814(6) 0.21414(5) 0.22519(4) 0.0299(2) Uani 1 1 d . . .
Mn2 Mn 0.31526(7) 0.11065(5) 0.14345(4) 0.0319(2) Uani 1 1 d . . .
Mn3 Mn 0.35517(6) 0.36349(6) 0.18616(4) 0.0340(2) Uani 1 1 d . . .
Mn4 Mn 0.23448(7) 0.45184(6) 0.28978(5) 0.0400(2) Uani 1 1 d . . .
Mn5 Mn 0.05333(8) 0.31236(6) 0.36759(5) 0.0448(3) Uani 1 1 d . . .
Mn6 Mn 0.02249(7) 0.10159(6) 0.31235(4) 0.0371(2) Uani 1 1 d . . .
Mn7 Mn 0.12214(7) 0.00327(5) 0.20850(4) 0.0325(2) Uani 1 1 d . . .
Cl1 Cl 0.7710(3) 0.29855(19) 0.0825(2) 0.1465(17) Uani 1 1 d . . .
Cl2 Cl 0.4673(3) 0.83971(18) 0.57571(15) 0.1270(13) Uani 1 1 d . . .
Cl3 Cl -0.28659(18) 0.3978(2) 0.31394(12) 0.1066(10) Uani 1 1 d . . .
F5 F 0.3089(2) 0.23749(19) 0.20769(14) 0.0332(7) Uani 1 1 d . . .
F6 F 0.1956(3) 0.3341(2) 0.32125(16) 0.0428(8) Uani 1 1 d . . .
F23 F -0.0127(3) 0.0074(3) 0.22643(18) 0.0529(9) Uani 1 1 d . . .
O1 O 0.1376(3) 0.0761(2) 0.15246(17) 0.0317(8) Uani 1 1 d . . .
O2 O 0.2038(3) 0.3353(2) 0.19200(18) 0.0331(8) Uani 1 1 d . . .
O3 O 0.0038(3) 0.1933(3) 0.27277(18) 0.0366(9) Uani 1 1 d . . .
O4 O 0.1739(3) 0.1423(2) 0.29099(18) 0.0355(8) Uani 1 1 d . . .
O7 O 0.2669(3) 0.0262(3) 0.20323(18) 0.0357(8) Uani 1 1 d . . .
O8 O 0.2393(3) -0.0125(3) 0.04709(19) 0.0375(9) Uani 1 1 d D . .
O9 O 0.4911(3) 0.2078(3) 0.1948(2) 0.0442(10) Uani 1 1 d . . .
O10 O 0.3530(3) 0.1754(3) 0.0717(2) 0.0421(10) Uani 1 1 d . . .
O11 O 0.3235(3) 0.3018(3) 0.09126(19) 0.0366(9) Uani 1 1 d . . .
O12 O 0.4989(3) 0.3751(3) 0.1895(2) 0.0451(10) Uani 1 1 d . . .
O13 O 0.3726(3) 0.4857(3) 0.1669(2) 0.0434(10) Uani 1 1 d . . .
O14 O 0.2712(3) 0.5377(3) 0.2334(2) 0.0498(11) Uani 1 1 d . . .
O15 O 0.3784(3) 0.4295(3) 0.27827(19) 0.0382(9) Uani 1 1 d . . .
O16 O 0.2912(3) 0.5536(3) 0.3858(2) 0.0490(11) Uani 1 1 d . . .
O17 O 0.0707(4) 0.4135(4) 0.3010(3) 0.087(2) Uani 1 1 d . . .
O18 O 0.1617(4) 0.4494(3) 0.4399(2) 0.0590(13) Uani 1 1 d . . .
O19 O -0.1059(5) 0.2991(5) 0.3681(4) 0.103(2) Uani 1 1 d . . .
O20 O 0.0708(4) 0.2014(3) 0.39206(18) 0.0444(10) Uani 1 1 d . . .
O21 O -0.1281(4) 0.0538(3) 0.3281(2) 0.0496(11) Uani 1 1 d . A .
O22 O -0.1910(4) -0.0904(3) 0.2573(3) 0.0715(15) Uani 1 1 d . A .
O24 O 0.0572(4) 0.0173(3) 0.3547(2) 0.0510(11) Uani 1 1 d . . .
O25 O 0.1271(4) -0.0533(3) 0.2747(2) 0.0465(10) Uani 1 1 d . . .
O26 O 0.0452(3) -0.1255(3) 0.1352(2) 0.0448(10) Uani 1 1 d . . .
O27 O 0.1117(4) -0.1715(3) 0.0456(2) 0.0513(11) Uani 1 1 d . . .
O28 O 0.5446(4) 0.4043(3) 0.4795(2) 0.0619(13) Uani 1 1 d . . .
H28 H 0.5738 0.3741 0.4879 0.074 Uiso 1 1 calc R . .
N1 N 0.0159(3) 0.1748(3) 0.1412(2) 0.0325(10) Uani 1 1 d . . .
N2 N 0.3806(4) 0.3283(3) 0.3574(2) 0.0442(12) Uani 1 1 d . . .
N3 N 0.4276(4) 0.0238(3) 0.1279(2) 0.0422(11) Uani 1 1 d . . .
N4 N 0.6239(4) 0.3448(4) 0.1347(3) 0.0560(15) Uani 1 1 d . . .
N5 N 0.3722(5) 0.6913(4) 0.4706(3) 0.0620(16) Uani 1 1 d . . .
N6 N -0.0932(5) 0.4119(5) 0.3049(3) 0.083(2) Uani 1 1 d . . .
N7 N 0.0202(6) 0.3281(4) 0.4840(3) 0.0660(18) Uani 1 1 d . . .
C1 C 0.0633(5) 0.0437(4) 0.0922(3) 0.0372(13) Uani 1 1 d . . .
H1A H 0.0321 -0.0227 0.0741 0.045 Uiso 1 1 calc R . .
H1B H 0.1021 0.0652 0.0601 0.045 Uiso 1 1 calc R . .
C2 C -0.0240(5) 0.0751(4) 0.1021(3) 0.0437(14) Uani 1 1 d . . .
H2A H -0.0737 0.0412 0.1246 0.052 Uiso 1 1 calc R . .
H2B H -0.0629 0.0615 0.0593 0.052 Uiso 1 1 calc R . .
C3 C 0.1308(4) 0.3265(4) 0.1400(3) 0.0377(13) Uani 1 1 d . . .
H3A H 0.1706 0.3565 0.1119 0.045 Uiso 1 1 calc R . .
H3B H 0.0855 0.3568 0.1585 0.045 Uiso 1 1 calc R . .
C4 C 0.0626(5) 0.2286(4) 0.0995(3) 0.0449(14) Uani 1 1 d . . .
H4A H 0.0052 0.2249 0.0701 0.054 Uiso 1 1 calc R . .
H4B H 0.1054 0.2024 0.0726 0.054 Uiso 1 1 calc R . .
C5 C -0.0696(5) 0.1964(5) 0.1712(3) 0.0452(14) Uani 1 1 d . . .
H5A H -0.1342 0.1670 0.1381 0.054 Uiso 1 1 calc R . .
H5B H -0.0482 0.2620 0.1867 0.054 Uiso 1 1 calc R . .
C6 C -0.0935(5) 0.1640(4) 0.2293(3) 0.0431(14) Uani 1 1 d . . .
H6A H -0.1400 0.1889 0.2531 0.052 Uiso 1 1 calc R . .
H6B H -0.1302 0.0977 0.2127 0.052 Uiso 1 1 calc R . .
C7 C 0.2583(5) 0.1647(4) 0.3426(3) 0.0446(14) Uani 1 1 d . . .
H7A H 0.2633 0.1087 0.3410 0.054 Uiso 1 1 calc R . .
H7B H 0.2396 0.1905 0.3848 0.054 Uiso 1 1 calc R . .
C8 C 0.3666(5) 0.2314(4) 0.3389(3) 0.0479(15) Uani 1 1 d . . .
H8A H 0.4208 0.2301 0.3677 0.057 Uiso 1 1 calc R . .
H8B H 0.3796 0.2104 0.2941 0.057 Uiso 1 1 calc R . .
C9 C 0.4829(5) 0.3868(5) 0.3398(3) 0.0519(16) Uani 1 1 d . . .
H9A H 0.5416 0.4123 0.3764 0.062 Uiso 1 1 calc R . .
H9B H 0.4998 0.3487 0.3016 0.062 Uiso 1 1 calc R . .
C10 C 0.4709(5) 0.4626(4) 0.3250(3) 0.0489(15) Uani 1 1 d . . .
H10A H 0.4672 0.5067 0.3654 0.059 Uiso 1 1 calc R . .
H10B H 0.5333 0.4936 0.3083 0.059 Uiso 1 1 calc R . .
C11 C 0.3694(5) 0.3727(5) 0.4285(3) 0.0524(16) Uani 1 1 d . . .
H11A H 0.3913 0.4376 0.4382 0.063 Uiso 1 1 calc R . .
H11B H 0.2943 0.3468 0.4319 0.063 Uiso 1 1 calc R . .
C12 C 0.4322(6) 0.3620(5) 0.4797(3) 0.0601(19) Uani 1 1 d . . .
H12A H 0.4175 0.3897 0.5229 0.072 Uiso 1 1 calc R . .
H12B H 0.4105 0.2974 0.4712 0.072 Uiso 1 1 calc R . .
C13 C 0.3085(5) -0.0397(4) 0.1988(3) 0.0422(14) Uani 1 1 d . . .
H13A H 0.2645 -0.0969 0.1630 0.051 Uiso 1 1 calc R . .
H13B H 0.3075 -0.0512 0.2396 0.051 Uiso 1 1 calc R . .
C14 C 0.4221(5) -0.0041(5) 0.1862(3) 0.0475(15) Uani 1 1 d . . .
H14A H 0.4679 0.0481 0.2248 0.057 Uiso 1 1 calc R . .
H14B H 0.4482 -0.0514 0.1786 0.057 Uiso 1 1 calc R . .
C15 C 0.3816(5) -0.0554(4) 0.0648(3) 0.0461(15) Uani 1 1 d . . .
H15A H 0.3336 -0.1088 0.0729 0.055 Uiso 1 1 calc R . .
H15B H 0.4386 -0.0689 0.0454 0.055 Uiso 1 1 calc R . .
C16 C 0.3206(5) -0.0354(4) 0.0172(3) 0.0448(14) Uani 1 1 d . . .
H16A H 0.3692 0.0152 0.0063 0.054 Uiso 1 1 calc R . .
H16B H 0.2883 -0.0887 -0.0234 0.054 Uiso 1 1 calc R . .
C17 C 0.5359(5) 0.0863(5) 0.1275(4) 0.0522(16) Uani 1 1 d . . .
H17A H 0.5367 0.0979 0.0867 0.063 Uiso 1 1 calc R . .
H17B H 0.5843 0.0575 0.1288 0.063 Uiso 1 1 calc R . .
C18 C 0.5757(5) 0.1773(5) 0.1860(4) 0.0536(17) Uani 1 1 d . . .
H18A H 0.5971 0.1696 0.2258 0.064 Uiso 1 1 calc R . .
H18B H 0.6375 0.2226 0.1779 0.064 Uiso 1 1 calc R . .
C19 C 0.3392(4) 0.2333(4) 0.0537(3) 0.0339(12) Uani 1 1 d . . .
C20 C 0.3386(5) 0.2233(4) -0.0189(3) 0.0403(13) Uani 1 1 d . . .
C21 C 0.2282(7) 0.1509(6) -0.0556(4) 0.096(4) Uani 1 1 d . . .
H21A H 0.2211 0.0924 -0.0558 0.145 Uiso 1 1 calc R . .
H21B H 0.2192 0.1483 -0.1003 0.145 Uiso 1 1 calc R . .
H21C H 0.1746 0.1663 -0.0340 0.145 Uiso 1 1 calc R . .
C22 C 0.4250(8) 0.1913(6) -0.0443(4) 0.075(3) Uani 1 1 d . . .
H22A H 0.4942 0.2365 -0.0195 0.113 Uiso 1 1 calc R . .
H22B H 0.4233 0.1830 -0.0902 0.113 Uiso 1 1 calc R . .
H22C H 0.4116 0.1343 -0.0392 0.113 Uiso 1 1 calc R . .
C23 C 0.3589(6) 0.3131(4) -0.0279(3) 0.0504(16) Uani 1 1 d . . .
H23A H 0.3017 0.3306 -0.0153 0.076 Uiso 1 1 calc R . .
H23B H 0.3622 0.3054 -0.0734 0.076 Uiso 1 1 calc R . .
H23C H 0.4255 0.3599 -0.0007 0.076 Uiso 1 1 calc R . .
C24 C 0.5679(4) 0.3966(4) 0.1502(3) 0.0387(13) Uani 1 1 d . . .
C25 C 0.5842(5) 0.4660(5) 0.1262(4) 0.0589(19) Uani 1 1 d . . .
H25 H 0.5429 0.4994 0.1356 0.071 Uiso 1 1 calc R . .
C26 C 0.6620(6) 0.4850(6) 0.0884(5) 0.069(2) Uani 1 1 d . . .
H26 H 0.6743 0.5320 0.0726 0.082 Uiso 1 1 calc R . .
C27 C 0.7216(6) 0.4346(5) 0.0739(4) 0.069(2) Uani 1 1 d . . .
H27 H 0.7749 0.4461 0.0485 0.083 Uiso 1 1 calc R . .
C28 C 0.6979(6) 0.3653(5) 0.0994(5) 0.071(2) Uani 1 1 d . . .
C29 C 0.3267(5) 0.5384(4) 0.1882(3) 0.0436(14) Uani 1 1 d . . .
C30 C 0.3351(6) 0.6072(5) 0.1555(4) 0.0584(19) Uani 1 1 d . . .
C31 C 0.4368(9) 0.6328(8) 0.1281(7) 0.118(5) Uani 1 1 d . . .
H31A H 0.4961 0.6485 0.1610 0.176 Uiso 1 1 calc R . .
H31B H 0.4478 0.6845 0.1157 0.176 Uiso 1 1 calc R . .
H31C H 0.4317 0.5820 0.0900 0.176 Uiso 1 1 calc R . .
C32 C 0.3254(6) 0.6925(5) 0.2016(4) 0.069(2) Uani 1 1 d . . .
H32A H 0.3811 0.7224 0.2398 0.104 Uiso 1 1 calc R . .
H32B H 0.2568 0.6750 0.2152 0.104 Uiso 1 1 calc R . .
H32C H 0.3321 0.7335 0.1789 0.104 Uiso 1 1 calc R . .
C33 C 0.2356(8) 0.5541(6) 0.0978(5) 0.086(3) Uani 1 1 d . . .
H33A H 0.2369 0.5918 0.0730 0.129 Uiso 1 1 calc R . .
H33B H 0.1709 0.5395 0.1159 0.129 Uiso 1 1 calc R . .
H33C H 0.2383 0.4986 0.0693 0.129 Uiso 1 1 calc R . .
C34 C 0.3215(6) 0.6432(5) 0.4082(4) 0.0543(17) Uani 1 1 d . . .
C35 C 0.3010(10) 0.6901(6) 0.3691(5) 0.094(3) Uani 1 1 d . . .
H35 H 0.2639 0.6572 0.3259 0.113 Uiso 1 1 calc R . .
C36 C 0.3352(12) 0.7811(7) 0.3944(5) 0.118(4) Uani 1 1 d . . .
H36 H 0.3204 0.8108 0.3688 0.142 Uiso 1 1 calc R . .
C37 C 0.3933(9) 0.8330(7) 0.4596(5) 0.091(3) Uani 1 1 d . . .
H37 H 0.4205 0.8966 0.4780 0.109 Uiso 1 1 calc R . .
C38 C 0.4056(7) 0.7818(5) 0.4928(4) 0.071(2) Uani 1 1 d . . .
C39 C 0.0017(5) 0.4393(4) 0.2900(3) 0.0499(16) Uani 1 1 d . . .
C40 C 0.0294(7) 0.5090(6) 0.2572(5) 0.078(2) Uani 1 1 d . . .
H40 H 0.0959 0.5306 0.2447 0.093 Uiso 1 1 calc R . .
C41 C -0.0424(8) 0.5381(7) 0.2468(7) 0.106(4) Uani 1 1 d . . .
H41 H -0.0230 0.5843 0.2296 0.128 Uiso 1 1 calc R . .
C42 C -0.1456(8) 0.5048(7) 0.2596(5) 0.091(3) Uani 1 1 d . . .
H42 H -0.1966 0.5234 0.2483 0.110 Uiso 1 1 calc R . .
C43 C -0.1680(6) 0.4409(6) 0.2911(4) 0.069(2) Uani 1 1 d . . .
C44 C 0.1803(7) 0.4715(5) 0.5090(4) 0.075(2) Uani 1 1 d . . .
H44A H 0.2067 0.5372 0.5318 0.090 Uiso 1 1 calc R . .
H44B H 0.2338 0.4523 0.5206 0.090 Uiso 1 1 calc R . .
C45 C 0.0770(7) 0.4236(5) 0.5293(4) 0.072(2) Uani 1 1 d . . .
H45A H 0.0919 0.4253 0.5736 0.086 Uiso 1 1 calc R . .
H45B H 0.0316 0.4555 0.5298 0.086 Uiso 1 1 calc R . .
C46 C -0.1461(9) 0.3119(9) 0.4308(6) 0.109(4) Uani 1 1 d . . .
H46A H -0.2224 0.2733 0.4213 0.131 Uiso 1 1 calc R . .
H46B H -0.1370 0.3750 0.4501 0.131 Uiso 1 1 calc R . .
C47 C -0.0938(8) 0.2910(7) 0.4807(5) 0.099(3) Uani 1 1 d . . .
H47A H -0.1102 0.3170 0.5237 0.119 Uiso 1 1 calc R . .
H47B H -0.1217 0.2252 0.4688 0.119 Uiso 1 1 calc R . .
C48 C 0.0701(8) 0.2755(6) 0.5056(4) 0.082(3) Uani 1 1 d . . .
H48A H 0.1469 0.3116 0.5186 0.099 Uiso 1 1 calc R . .
H48B H 0.0423 0.2645 0.5438 0.099 Uiso 1 1 calc R . .
C49 C 0.0485(6) 0.1874(5) 0.4528(3) 0.0554(17) Uani 1 1 d . . .
H49A H 0.0930 0.1605 0.4650 0.066 Uiso 1 1 calc R . .
H49B H -0.0259 0.1456 0.4469 0.066 Uiso 1 1 calc R . .
C50 C -0.2001(6) -0.0266(5) 0.3014(4) 0.0594(18) Uani 1 1 d . . .
C51 C -0.304(2) -0.054(2) 0.3298(17) 0.074(8) Uani 0.527(17) 1 d PD A 4
C52 C -0.388(2) -0.054(2) 0.2840(13) 0.131(10) Uani 0.527(17) 1 d PDU A 4
H52D H -0.4588 -0.0970 0.2881 0.197 Uiso 0.53 1 d P A 4
H52E H -0.3796 -0.0812 0.2384 0.197 Uiso 0.53 1 d P A 4
H52F H -0.3870 0.0028 0.2926 0.197 Uiso 0.53 1 d P A 4
C53 C -0.2998(17) 0.0043(17) 0.3968(13) 0.064(5) Uani 0.527(17) 1 d P A 4
H53D H -0.3115 0.0562 0.3960 0.095 Uiso 0.527(17) 1 calc PR A 4
H53E H -0.2307 0.0251 0.4225 0.095 Uiso 0.527(17) 1 calc PR A 4
H53F H -0.3542 -0.0300 0.4162 0.095 Uiso 0.527(17) 1 calc PR A 4
C54 C -0.3650(16) -0.1535(14) 0.3183(16) 0.122(11) Uani 0.527(17) 1 d P A 4
H54D H -0.3322 -0.1686 0.3497 0.183 Uiso 0.527(17) 1 calc PR A 4
H54E H -0.3636 -0.1899 0.2744 0.183 Uiso 0.527(17) 1 calc PR A 4
H54F H -0.4379 -0.1658 0.3236 0.183 Uiso 0.527(17) 1 calc PR A 4
C55 C 0.0969(6) -0.0383(5) 0.3304(3) 0.0563(18) Uani 1 1 d . . .
C56 C 0.1215(8) -0.0873(6) 0.3732(4) 0.082(3) Uani 1 1 d D . .
C57 C 0.2403(8) -0.0335(8) 0.4041(6) 0.113(4) Uani 1 1 d DU . .
H57A H 0.2520 0.0257 0.4352 0.169 Uiso 1 1 calc R . .
H57B H 0.2820 -0.0264 0.3701 0.169 Uiso 1 1 calc R . .
H57C H 0.2615 -0.0661 0.4265 0.169 Uiso 1 1 calc R . .
C58 C 0.0687(11) -0.0779(9) 0.4309(6) 0.132(4) Uani 1 1 d U . .
H58A H -0.0071 -0.1012 0.4166 0.197 Uiso 1 1 calc R . .
H58B H 0.0961 -0.0145 0.4589 0.197 Uiso 1 1 calc R . .
H58C H 0.0825 -0.1120 0.4549 0.197 Uiso 1 1 calc R . .
C59 C 0.0958(9) -0.1852(6) 0.3308(5) 0.094(3) Uani 1 1 d U . .
H59A H 0.1152 -0.2143 0.3570 0.140 Uiso 1 1 calc R . .
H59B H 0.1353 -0.1864 0.2951 0.140 Uiso 1 1 calc R . .
H59C H 0.0204 -0.2172 0.3132 0.140 Uiso 1 1 calc R . .
C60 C 0.0586(5) -0.1866(4) 0.0884(3) 0.0394(13) Uani 1 1 d . B .
C61 C 0.0053(5) -0.2856(4) 0.0870(3) 0.0431(14) Uani 1 1 d . . .
C62 C -0.0825(8) -0.2944(7) 0.1335(5) 0.056(3) Uani 0.722(13) 1 d P B 2
H62D H -0.1428 -0.2899 0.1139 0.084 Uiso 0.722(13) 1 calc PR B 2
H62E H -0.0522 -0.2460 0.1760 0.084 Uiso 0.722(13) 1 calc PR B 2
H62F H -0.1055 -0.3525 0.1386 0.084 Uiso 0.722(13) 1 calc PR B 2
C63 C -0.0471(11) -0.3535(6) 0.0196(5) 0.064(3) Uani 0.722(13) 1 d P B 2
H63D H -0.0768 -0.4140 0.0209 0.096 Uiso 0.722(13) 1 calc PR B 2
H63E H 0.0047 -0.3493 -0.0091 0.096 Uiso 0.722(13) 1 calc PR B 2
H63F H -0.1034 -0.3412 0.0034 0.096 Uiso 0.722(13) 1 calc PR B 2
C64 C 0.0945(10) -0.3005(8) 0.1185(8) 0.071(4) Uani 0.722(13) 1 d P B 2
H64D H 0.0682 -0.3630 0.1154 0.107 Uiso 0.722(13) 1 calc PR B 2
H64E H 0.1172 -0.2605 0.1641 0.107 Uiso 0.722(13) 1 calc PR B 2
H64F H 0.1540 -0.2872 0.0957 0.107 Uiso 0.722(13) 1 calc PR B 2
H8 H 0.190(5) -0.062(3) 0.046(4) 0.086 Uiso 1 1 d D . .
C51' C -0.3149(19) -0.0286(14) 0.3193(16) 0.058(7) Uani 0.473(17) 1 d PD A 3
C52' C -0.3301(13) 0.0471(12) 0.3052(9) 0.067(5) Uani 0.473(17) 1 d PDU A 3
H52A H -0.3855 0.0589 0.3269 0.100 Uiso 0.473(17) 1 calc PR A 3
H52B H -0.3501 0.0293 0.2584 0.100 Uiso 0.473(17) 1 calc PR A 3
H52C H -0.2644 0.1016 0.3211 0.100 Uiso 0.473(17) 1 calc PR A 3
C53' C -0.291(3) -0.024(3) 0.393(2) 0.105(13) Uani 0.473(17) 1 d PU A 3
H53A H -0.2207 0.0227 0.4141 0.158 Uiso 0.473(17) 1 calc PR A 3
H53B H -0.2940 -0.0824 0.3913 0.158 Uiso 0.473(17) 1 calc PR A 3
H53C H -0.3433 -0.0109 0.4171 0.158 Uiso 0.473(17) 1 calc PR A 3
C54' C -0.3961(15) -0.1255(15) 0.2760(11) 0.078(6) Uani 0.473(17) 1 d PU A 3
H54A H -0.3754 -0.1697 0.2839 0.117 Uiso 0.473(17) 1 calc PR A 3
H54B H -0.3979 -0.1328 0.2303 0.117 Uiso 0.473(17) 1 calc PR A 3
H54C H -0.4660 -0.1347 0.2868 0.117 Uiso 0.473(17) 1 calc PR A 3
C62' C 0.036(3) -0.303(2) 0.1427(16) 0.063(8) Uani 0.278(13) 1 d P B 1
H62A H -0.0054 -0.2890 0.1760 0.095 Uiso 0.278(13) 1 calc PR B 1
H62B H 0.1107 -0.2650 0.1601 0.095 Uiso 0.278(13) 1 calc PR B 1
H62C H 0.0232 -0.3661 0.1294 0.095 Uiso 0.278(13) 1 calc PR B 1
C63' C -0.108(2) -0.3140(19) 0.0672(17) 0.071(10) Uani 0.278(13) 1 d P B 1
H63A H -0.1188 -0.2938 0.0323 0.107 Uiso 0.278(13) 1 calc PR B 1
H63B H -0.1364 -0.2876 0.1043 0.107 Uiso 0.278(13) 1 calc PR B 1
H63C H -0.1440 -0.3796 0.0519 0.107 Uiso 0.278(13) 1 calc PR B 1
C64' C 0.033(2) -0.3542(18) 0.0218(13) 0.056(7) Uani 0.278(13) 1 d P B 1
H64A H 0.0030 -0.4155 0.0215 0.083 Uiso 0.278(13) 1 calc PR B 1
H64B H 0.1089 -0.3328 0.0246 0.083 Uiso 0.278(13) 1 calc PR B 1
H64C H 0.0018 -0.3536 -0.0181 0.083 Uiso 0.278(13) 1 calc PR B 1
N1S N -0.2679(16) -0.3243(15) 0.3762(11) 0.126(6) Uani 0.50 1 d PU . .
C2S C -0.2584(15) -0.3232(14) 0.3278(11) 0.090(5) Uani 0.50 1 d PU . .
C3S C -0.2423(18) -0.3062(15) 0.2634(10) 0.101(6) Uani 0.50 1 d PU . .
H3S1 H -0.3084 -0.3409 0.2323 0.151 Uiso 0.50 1 calc PR . .
H3S2 H -0.1882 -0.3248 0.2455 0.151 Uiso 0.50 1 calc PR . .
H3S3 H -0.2201 -0.2421 0.2720 0.151 Uiso 0.50 1 calc PR . .

loop_
_atom_site_aniso_label
_atom_site_aniso_U_11
_atom_site_aniso_U_22
_atom_site_aniso_U_33
_atom_site_aniso_U_23
_atom_site_aniso_U_13
_atom_site_aniso_U_12
Mn1 0.0339(4) 0.0274(4) 0.0288(4) 0.0132(3) 0.0082(3) 0.0106(3)
Mn2 0.0399(5) 0.0312(4) 0.0306(4) 0.0165(3) 0.0117(3) 0.0162(4)
Mn3 0.0325(4) 0.0311(4) 0.0399(5) 0.0165(4) 0.0119(3) 0.0115(3)
Mn4 0.0382(5) 0.0289(4) 0.0503(5) 0.0136(4) 0.0155(4) 0.0116(4)
Mn5 0.0585(6) 0.0332(5) 0.0407(5) 0.0139(4) 0.0209(4) 0.0161(4)
Mn6 0.0482(5) 0.0322(4) 0.0300(4) 0.0146(4) 0.0150(4) 0.0127(4)
Mn7 0.0436(5) 0.0296(4) 0.0277(4) 0.0160(3) 0.0110(3) 0.0139(4)
Cl1 0.132(2) 0.0831(18) 0.274(5) 0.083(2) 0.145(3) 0.0730(18)
Cl2 0.168(3) 0.0716(16) 0.113(2) -0.0131(15) -0.052(2) 0.0665(18)
Cl3 0.0551(12) 0.157(3) 0.0760(15) 0.0155(16) 0.0131(11) 0.0349(14)
F5 0.0361(16) 0.0284(15) 0.0341(16) 0.0127(13) 0.0095(13) 0.0110(13)
F6 0.0494(19) 0.0308(17) 0.0422(18) 0.0109(14) 0.0174(15) 0.0122(14)
F23 0.060(2) 0.047(2) 0.048(2) 0.0185(17) 0.0134(17) 0.0180(18)
O1 0.040(2) 0.0270(18) 0.0294(18) 0.0135(15) 0.0086(15) 0.0122(15)
O2 0.0355(19) 0.0304(19) 0.036(2) 0.0188(16) 0.0107(16) 0.0110(16)
O3 0.039(2) 0.037(2) 0.034(2) 0.0146(17) 0.0147(16) 0.0143(17)
O4 0.043(2) 0.033(2) 0.0309(19) 0.0137(16) 0.0069(16) 0.0135(17)
O7 0.044(2) 0.036(2) 0.034(2) 0.0197(17) 0.0105(16) 0.0170(17)
O8 0.049(2) 0.036(2) 0.035(2) 0.0152(18) 0.0149(18) 0.0235(18)
O9 0.042(2) 0.043(2) 0.054(3) 0.019(2) 0.0118(19) 0.0233(19)
O10 0.058(3) 0.039(2) 0.041(2) 0.0246(19) 0.0211(19) 0.024(2)
O11 0.044(2) 0.036(2) 0.038(2) 0.0200(18) 0.0166(17) 0.0200(18)
O12 0.035(2) 0.058(3) 0.047(2) 0.026(2) 0.0153(18) 0.0181(19)
O13 0.044(2) 0.035(2) 0.057(3) 0.026(2) 0.021(2) 0.0140(18)
O14 0.046(2) 0.040(2) 0.071(3) 0.029(2) 0.020(2) 0.018(2)
O15 0.0330(19) 0.032(2) 0.041(2) 0.0094(17) 0.0065(16) 0.0075(16)
O16 0.053(3) 0.034(2) 0.051(3) 0.0102(19) 0.013(2) 0.0120(19)
O17 0.044(3) 0.065(4) 0.111(5) -0.010(3) 0.016(3) 0.017(3)
O18 0.066(3) 0.053(3) 0.043(2) 0.019(2) 0.013(2) 0.009(2)
O19 0.075(4) 0.115(5) 0.110(5) 0.021(4) 0.043(4) 0.045(4)
O20 0.063(3) 0.038(2) 0.028(2) 0.0132(17) 0.0163(18) 0.016(2)
O21 0.057(3) 0.043(2) 0.048(2) 0.020(2) 0.019(2) 0.016(2)
O22 0.059(3) 0.045(3) 0.080(4) 0.006(3) 0.029(3) 0.004(2)
O24 0.072(3) 0.048(3) 0.036(2) 0.022(2) 0.021(2) 0.021(2)
O25 0.071(3) 0.044(2) 0.036(2) 0.0262(19) 0.020(2) 0.025(2)
O26 0.055(3) 0.034(2) 0.042(2) 0.0116(19) 0.0087(19) 0.0157(19)
O27 0.072(3) 0.039(2) 0.040(2) 0.0171(19) 0.018(2) 0.018(2)
O28 0.067(3) 0.056(3) 0.053(3) 0.014(2) -0.006(2) 0.023(3)
N1 0.037(2) 0.031(2) 0.035(2) 0.017(2) 0.0098(19) 0.0156(19)
N2 0.043(3) 0.044(3) 0.037(3) 0.009(2) 0.004(2) 0.013(2)
N3 0.052(3) 0.043(3) 0.042(3) 0.021(2) 0.015(2) 0.025(2)
N4 0.043(3) 0.037(3) 0.091(4) 0.027(3) 0.033(3) 0.014(2)
N5 0.068(4) 0.046(3) 0.065(4) 0.007(3) -0.001(3) 0.029(3)
N6 0.055(4) 0.070(4) 0.061(4) -0.023(3) 0.011(3) 0.001(3)
N7 0.093(5) 0.049(3) 0.065(4) 0.025(3) 0.046(4) 0.033(3)
C1 0.045(3) 0.035(3) 0.027(3) 0.009(2) 0.007(2) 0.014(2)
C2 0.049(3) 0.038(3) 0.039(3) 0.014(3) 0.001(3) 0.014(3)
C3 0.035(3) 0.038(3) 0.047(3) 0.024(3) 0.009(2) 0.016(2)
C4 0.049(3) 0.043(3) 0.051(4) 0.028(3) 0.013(3) 0.019(3)
C5 0.039(3) 0.049(4) 0.053(4) 0.024(3) 0.009(3) 0.019(3)
C6 0.034(3) 0.045(3) 0.049(3) 0.020(3) 0.014(3) 0.012(3)
C7 0.063(4) 0.042(3) 0.027(3) 0.012(2) 0.005(3) 0.020(3)
C8 0.056(4) 0.048(4) 0.038(3) 0.013(3) 0.002(3) 0.024(3)
C9 0.049(4) 0.054(4) 0.040(3) 0.013(3) 0.002(3) 0.013(3)
C10 0.040(3) 0.042(3) 0.052(4) 0.009(3) 0.003(3) 0.011(3)
C11 0.053(4) 0.052(4) 0.044(4) 0.010(3) 0.011(3) 0.019(3)
C12 0.083(5) 0.047(4) 0.040(4) 0.011(3) 0.007(3) 0.021(4)
C13 0.051(3) 0.041(3) 0.044(3) 0.025(3) 0.008(3) 0.022(3)
C14 0.061(4) 0.048(4) 0.045(3) 0.024(3) 0.006(3) 0.028(3)
C15 0.056(4) 0.042(3) 0.049(4) 0.016(3) 0.021(3) 0.029(3)
C16 0.058(4) 0.044(3) 0.041(3) 0.017(3) 0.017(3) 0.028(3)
C17 0.046(4) 0.057(4) 0.068(4) 0.028(4) 0.025(3) 0.030(3)
C18 0.043(3) 0.055(4) 0.074(5) 0.029(4) 0.017(3) 0.028(3)
C19 0.031(3) 0.035(3) 0.037(3) 0.024(2) 0.010(2) 0.006(2)
C20 0.042(3) 0.037(3) 0.040(3) 0.023(3) 0.010(2) 0.007(2)
C21 0.092(6) 0.083(6) 0.047(4) 0.036(4) -0.019(4) -0.040(5)
C22 0.139(8) 0.076(5) 0.062(5) 0.050(4) 0.064(5) 0.072(6)
C23 0.061(4) 0.050(4) 0.054(4) 0.035(3) 0.022(3) 0.024(3)
C24 0.034(3) 0.031(3) 0.043(3) 0.014(3) 0.005(2) 0.007(2)
C25 0.041(3) 0.052(4) 0.093(6) 0.041(4) 0.024(4) 0.015(3)
C26 0.047(4) 0.072(5) 0.109(7) 0.064(5) 0.030(4) 0.021(4)
C27 0.044(4) 0.067(5) 0.101(6) 0.043(5) 0.040(4) 0.015(4)
C28 0.053(4) 0.042(4) 0.106(7) 0.013(4) 0.037(4) 0.017(3)
C29 0.036(3) 0.034(3) 0.063(4) 0.024(3) 0.013(3) 0.012(3)
C30 0.057(4) 0.044(4) 0.087(5) 0.041(4) 0.027(4) 0.019(3)
C31 0.111(8) 0.107(8) 0.219(14) 0.127(10) 0.108(9) 0.071(7)
C32 0.072(5) 0.047(4) 0.100(6) 0.039(4) 0.015(5) 0.025(4)
C33 0.124(8) 0.074(6) 0.086(6) 0.044(5) 0.018(6) 0.056(6)
C34 0.054(4) 0.050(4) 0.060(4) 0.018(3) 0.013(3) 0.025(3)
C35 0.163(10) 0.061(5) 0.069(6) 0.020(5) 0.010(6) 0.062(6)
C36 0.221(15) 0.078(7) 0.072(6) 0.032(6) 0.015(8) 0.076(8)
C37 0.115(8) 0.061(5) 0.097(7) 0.025(5) 0.016(6) 0.041(5)
C38 0.076(5) 0.047(4) 0.082(5) 0.012(4) -0.009(4) 0.028(4)
C39 0.040(3) 0.046(4) 0.053(4) 0.002(3) 0.006(3) 0.021(3)
C40 0.070(5) 0.075(6) 0.108(7) 0.046(5) 0.035(5) 0.039(5)
C41 0.066(6) 0.092(7) 0.194(13) 0.076(8) 0.031(7) 0.045(5)
C42 0.090(7) 0.092(7) 0.100(7) 0.024(6) 0.007(6) 0.055(6)
C43 0.066(5) 0.067(5) 0.058(4) -0.009(4) -0.014(4) 0.040(4)
C44 0.108(7) 0.045(4) 0.052(4) 0.002(3) 0.032(4) 0.023(4)
C45 0.080(5) 0.065(5) 0.053(4) 0.012(4) 0.024(4) 0.019(4)
C46 0.103(8) 0.154(11) 0.136(10) 0.084(9) 0.089(8) 0.088(8)
C47 0.101(8) 0.083(7) 0.087(7) 0.019(6) 0.041(6) 0.022(6)
C48 0.112(7) 0.072(6) 0.053(5) 0.019(4) 0.031(5) 0.031(5)
C49 0.081(5) 0.057(4) 0.035(3) 0.023(3) 0.025(3) 0.029(4)
C50 0.046(4) 0.059(5) 0.062(4) 0.018(4) 0.010(3) 0.014(3)
C51 0.054(11) 0.094(18) 0.075(17) 0.009(13) 0.008(10) 0.052(12)
C52 0.129(12) 0.149(13) 0.130(12) 0.060(9) 0.025(9) 0.065(9)
C53 0.046(9) 0.082(15) 0.072(11) 0.030(11) 0.029(7) 0.032(10)
C54 0.070(12) 0.085(14) 0.20(3) 0.057(17) 0.065(16) 0.013(11)
C55 0.082(5) 0.047(4) 0.047(4) 0.033(3) 0.019(4) 0.020(4)
C56 0.136(8) 0.081(6) 0.057(5) 0.050(5) 0.032(5) 0.052(6)
C57 0.129(7) 0.110(7) 0.104(6) 0.049(6) -0.017(5) 0.050(6)
C58 0.184(9) 0.132(8) 0.092(6) 0.078(6) 0.033(6) 0.048(6)
C59 0.137(7) 0.065(5) 0.087(5) 0.049(4) 0.000(5) 0.033(5)
C60 0.052(3) 0.029(3) 0.035(3) 0.012(2) -0.001(3) 0.015(3)
C61 0.049(3) 0.032(3) 0.050(4) 0.018(3) 0.000(3) 0.017(3)
C62 0.055(6) 0.058(6) 0.055(6) 0.036(5) 0.015(5) 0.011(5)
C63 0.082(9) 0.035(5) 0.061(6) 0.016(5) 0.021(6) 0.013(5)
C64 0.055(7) 0.049(6) 0.118(11) 0.051(7) 0.002(7) 0.014(5)
C51' 0.022(9) 0.058(14) 0.062(13) 0.001(10) -0.001(9) 0.002(9)
C52' 0.053(7) 0.081(9) 0.071(8) 0.029(7) 0.010(6) 0.033(6)
C53' 0.095(15) 0.111(16) 0.102(15) 0.042(10) 0.034(10) 0.032(9)
C54' 0.061(8) 0.069(9) 0.080(9) 0.026(7) 0.021(7) 0.004(6)
C62' 0.054(18) 0.061(17) 0.08(2) 0.026(15) 0.000(15) 0.027(15)
C63' 0.063(17) 0.049(15) 0.10(2) 0.009(15) 0.034(16) 0.031(13)
C64' 0.057(17) 0.059(16) 0.049(14) 0.018(12) 0.013(12) 0.023(13)
N1S 0.105(10) 0.125(10) 0.121(8) 0.065(8) 0.017(8) 0.005(7)
C2S 0.070(8) 0.087(9) 0.084(7) 0.010(7) 0.011(7) 0.022(7)
C3S 0.109(10) 0.095(9) 0.094(8) 0.025(7) 0.013(8) 0.048(7)

loop_
_atom_type_symbol
_atom_type_description
_atom_type_scat_dispersion_real
_atom_type_scat_dispersion_imag
_atom_type_scat_source
C C 0.0033 0.0016 'International Tables Vol C Tables 4.2.6.8 and 6.1.1.4'
H H 0.0000 0.0000 'International Tables Vol C Tables 4.2.6.8 and 6.1.1.4'
N N 0.0061 0.0033 'International Tables Vol C Tables 4.2.6.8 and 6.1.1.4'
O O 0.0106 0.0060 'International Tables Vol C Tables 4.2.6.8 and 6.1.1.4'
Mn Mn 0.3368 0.7283 'International Tables Vol C Tables 4.2.6.8 and 6.1.1.4'
Cl Cl 0.1484 0.1585 'International Tables Vol C Tables 4.2.6.8 and 6.1.1.4'
F F 0.0171 0.0103 'International Tables Vol C Tables 4.2.6.8 and 6.1.1.4'

loop_
_geom_angle_atom_site_label_1
_geom_angle_atom_site_label_2
_geom_angle_atom_site_label_3
_geom_angle
F5 Mn1 O3 162.54(13)
F5 Mn1 F6 96.23(12)
O3 Mn1 F6 73.16(13)
F5 Mn1 O4 86.37(13)
O3 Mn1 O4 78.75(14)
F6 Mn1 O4 83.30(13)
F5 Mn1 O2 74.36(12)
O3 Mn1 O2 115.39(14)
F6 Mn1 O2 77.42(13)
O4 Mn1 O2 150.85(13)
F5 Mn1 N1 120.47(14)
O3 Mn1 N1 76.81(15)
F6 Mn1 N1 125.28(15)
O4 Mn1 N1 133.38(15)
O2 Mn1 N1 75.76(14)
F5 Mn1 O1 73.89(12)
O3 Mn1 O1 110.62(14)
F6 Mn1 O1 157.19(13)
O4 Mn1 O1 75.71(13)
O2 Mn1 O1 117.92(13)
N1 Mn1 O1 76.70(14)
O10 Mn2 O7 171.44(15)
O10 Mn2 F5 86.05(13)
O7 Mn2 F5 101.48(13)
O10 Mn2 O8 78.74(15)
O7 Mn2 O8 92.71(14)
F5 Mn2 O8 145.03(13)
O10 Mn2 O1 108.12(14)
O7 Mn2 O1 70.73(13)
F5 Mn2 O1 73.24(12)
O8 Mn2 O1 81.81(13)
O10 Mn2 O9 84.15(16)
O7 Mn2 O9 101.64(15)
F5 Mn2 O9 74.89(13)
O8 Mn2 O9 133.43(14)
O1 Mn2 O9 144.75(14)
O10 Mn2 N3 103.14(16)
O7 Mn2 N3 73.45(15)
F5 Mn2 N3 142.00(15)
O8 Mn2 N3 72.67(16)
O1 Mn2 N3 134.45(15)
O9 Mn2 N3 69.63(16)
O15 Mn3 O12 92.45(17)
O15 Mn3 O11 174.79(17)
O12 Mn3 O11 91.63(17)
O15 Mn3 O2 83.83(16)
O12 Mn3 O2 168.85(17)
O11 Mn3 O2 92.73(16)
O15 Mn3 O13 90.11(17)
O12 Mn3 O13 100.29(17)
O11 Mn3 O13 85.99(16)
O2 Mn3 O13 90.25(15)
O15 Mn3 F5 88.14(14)
O12 Mn3 F5 89.64(15)
O11 Mn3 F5 95.10(14)
O2 Mn3 F5 79.76(13)
O13 Mn3 F5 169.98(13)
O16 Mn4 O14 99.25(18)
O16 Mn4 O17 93.0(2)
O14 Mn4 O17 108.7(2)
O16 Mn4 O15 97.01(16)
O14 Mn4 O15 93.04(16)
O17 Mn4 O15 154.2(2)
O16 Mn4 F6 96.11(15)
O14 Mn4 F6 163.71(15)
O17 Mn4 F6 75.7(2)
O15 Mn4 F6 79.66(14)
O16 Mn4 O2 167.45(16)
O14 Mn4 O2 85.69(15)
O17 Mn4 O2 96.31(17)
O15 Mn4 O2 71.10(14)
F6 Mn4 O2 78.18(12)
O19 Mn5 F6 150.8(2)
O19 Mn5 O20 109.8(2)
F6 Mn5 O20 91.06(14)
O19 Mn5 O18 108.2(2)
F6 Mn5 O18 81.08(15)
O20 Mn5 O18 111.55(17)
O19 Mn5 O3 91.5(2)
F6 Mn5 O3 74.42(13)
O20 Mn5 O3 74.04(14)
O18 Mn5 O3 155.06(16)
O19 Mn5 N7 73.8(3)
F6 Mn5 N7 134.2(2)
O20 Mn5 N7 70.34(17)
O18 Mn5 N7 68.80(19)
O3 Mn5 N7 133.34(17)
O20 Mn6 F23 173.00(17)
O20 Mn6 O21 93.52(18)
F23 Mn6 O21 92.88(17)
O20 Mn6 O4 90.28(17)
F23 Mn6 O4 83.36(15)
O21 Mn6 O4 176.12(17)
O20 Mn6 O3 84.50(17)
F23 Mn6 O3 92.19(15)
O21 Mn6 O3 94.46(17)
O4 Mn6 O3 86.68(15)
O20 Mn6 O24 92.96(18)
F23 Mn6 O24 89.80(17)
O21 Mn6 O24 90.53(18)
O4 Mn6 O24 88.49(16)
O3 Mn6 O24 174.53(17)
O7 Mn7 F23 167.56(16)
O7 Mn7 O1 84.79(15)
F23 Mn7 O1 91.55(16)
O7 Mn7 O25 89.73(17)
F23 Mn7 O25 92.27(17)
O1 Mn7 O25 170.82(17)
O7 Mn7 O26 100.69(17)
F23 Mn7 O26 91.58(16)
O1 Mn7 O26 97.96(16)
O25 Mn7 O26 90.29(17)
O7 Mn7 O4 90.41(15)
F23 Mn7 O4 77.31(15)
O1 Mn7 O4 82.45(14)
O25 Mn7 O4 90.25(15)
O26 Mn7 O4 168.89(16)
Mn1 F5 Mn2 111.01(13)
Mn1 F5 Mn3 100.68(12)
Mn2 F5 Mn3 125.22(14)
Mn5 F6 Mn4 110.54(15)
Mn5 F6 Mn1 106.42(14)
Mn4 F6 Mn1 103.35(14)
Mn6 F23 Mn7 104.46(18)
C1 O1 Mn7 122.3(3)
C1 O1 Mn1 111.5(3)
Mn7 O1 Mn1 103.20(15)
C1 O1 Mn2 116.8(3)
Mn7 O1 Mn2 98.52(15)
Mn1 O1 Mn2 101.71(14)
C3 O2 Mn3 121.8(3)
C3 O2 Mn1 114.1(3)
Mn3 O2 Mn1 104.61(16)
C3 O2 Mn4 116.2(3)
Mn3 O2 Mn4 96.27(15)
Mn1 O2 Mn4 100.54(14)
C6 O3 Mn6 118.6(3)
C6 O3 Mn5 121.0(3)
Mn6 O3 Mn5 96.71(15)
C6 O3 Mn1 114.8(3)
Mn6 O3 Mn1 95.54(15)
Mn5 O3 Mn1 106.00(16)
C7 O4 Mn6 116.1(3)
C7 O4 Mn1 134.1(3)
Mn6 O4 Mn1 96.02(15)
C7 O4 Mn7 115.5(3)
Mn6 O4 Mn7 89.36(14)
Mn1 O4 Mn7 95.49(14)
C13 O7 Mn7 123.1(3)
C13 O7 Mn2 119.9(3)
Mn7 O7 Mn2 105.95(17)
C16 O8 Mn2 109.7(3)
C16 O8 H8 107(6)
Mn2 O8 H8 121(6)
C18 O9 Mn2 121.6(4)
C19 O10 Mn2 142.2(4)
C19 O11 Mn3 131.5(4)
C24 O12 Mn3 130.3(4)
C29 O13 Mn3 129.1(4)
C29 O14 Mn4 129.1(4)
C10 O15 Mn3 127.8(4)
C10 O15 Mn4 129.5(4)
Mn3 O15 Mn4 102.40(17)
C34 O16 Mn4 132.6(4)
C39 O17 Mn4 134.1(6)
C44 O18 Mn5 124.2(4)
C46 O19 Mn5 118.9(7)
C49 O20 Mn6 119.9(4)
C49 O20 Mn5 122.9(4)
Mn6 O20 Mn5 104.63(18)
C50 O21 Mn6 127.5(5)
C55 O24 Mn6 128.1(4)
C55 O25 Mn7 129.0(4)
C60 O26 Mn7 144.5(4)
C12 O28 H28 109.5
C5 N1 C4 112.1(4)
C5 N1 C2 110.8(5)
C4 N1 C2 110.3(4)
C5 N1 Mn1 107.1(3)
C4 N1 Mn1 107.6(3)
C2 N1 Mn1 108.7(3)
C8 N2 C9 111.9(5)
C8 N2 C11 114.3(5)
C9 N2 C11 112.3(5)
C17 N3 C15 111.6(5)
C17 N3 C14 112.3(5)
C15 N3 C14 112.6(5)
C17 N3 Mn2 107.2(4)
C15 N3 Mn2 108.5(4)
C14 N3 Mn2 104.1(4)
C28 N4 C24 117.9(6)
C38 N5 C34 118.1(7)
C39 N6 C43 123.6(9)
C47 N7 C45 114.1(7)
C47 N7 C48 112.5(7)
C45 N7 C48 106.1(7)
C47 N7 Mn5 106.9(6)
C45 N7 Mn5 110.6(4)
C48 N7 Mn5 106.4(4)
O1 C1 C2 112.8(4)
O1 C1 H1A 109.0
C2 C1 H1A 109.0
O1 C1 H1B 109.0
C2 C1 H1B 109.0
H1A C1 H1B 107.8
C1 C2 N1 112.9(5)
C1 C2 H2A 109.0
N1 C2 H2A 109.0
C1 C2 H2B 109.0
N1 C2 H2B 109.0
H2A C2 H2B 107.8
O2 C3 C4 111.5(5)
O2 C3 H3A 109.3
C4 C3 H3A 109.3
O2 C3 H3B 109.3
C4 C3 H3B 109.3
H3A C3 H3B 108.0
N1 C4 C3 111.9(5)
N1 C4 H4A 109.2
C3 C4 H4A 109.2
N1 C4 H4B 109.2
C3 C4 H4B 109.2
H4A C4 H4B 107.9
N1 C5 C6 111.4(5)
N1 C5 H5A 109.3
C6 C5 H5A 109.3
N1 C5 H5B 109.3
C6 C5 H5B 109.3
H5A C5 H5B 108.0
O3 C6 C5 110.2(4)
O3 C6 H6A 109.6
C5 C6 H6A 109.6
O3 C6 H6B 109.6
C5 C6 H6B 109.6
H6A C6 H6B 108.1
O4 C7 C8 114.3(5)
O4 C7 H7A 108.7
C8 C7 H7A 108.7
O4 C7 H7B 108.7
C8 C7 H7B 108.7
H7A C7 H7B 107.6
N2 C8 C7 115.5(5)
N2 C8 H8A 108.4
C7 C8 H8A 108.4
N2 C8 H8B 108.4
C7 C8 H8B 108.4
H8A C8 H8B 107.5
C10 C9 N2 111.1(6)
C10 C9 H9A 109.4
N2 C9 H9A 109.4
C10 C9 H9B 109.4
N2 C9 H9B 109.4
H9A C9 H9B 108.0
O15 C10 C9 111.3(5)
O15 C10 H10A 109.4
C9 C10 H10A 109.4
O15 C10 H10B 109.4
C9 C10 H10B 109.4
H10A C10 H10B 108.0
C12 C11 N2 115.5(6)
C12 C11 H11A 108.4
N2 C11 H11A 108.4
C12 C11 H11B 108.4
N2 C11 H11B 108.4
H11A C11 H11B 107.5
O28 C12 C11 110.6(6)
O28 C12 H12A 109.5
C11 C12 H12A 109.5
O28 C12 H12B 109.5
C11 C12 H12B 109.5
H12A C12 H12B 108.1
O7 C13 C14 109.3(5)
O7 C13 H13A 109.8
C14 C13 H13A 109.8
O7 C13 H13B 109.8
C14 C13 H13B 109.8
H13A C13 H13B 108.3
N3 C14 C13 110.9(5)
N3 C14 H14A 109.5
C13 C14 H14A 109.5
N3 C14 H14B 109.5
C13 C14 H14B 109.5
H14A C14 H14B 108.0
N3 C15 C16 110.6(5)
N3 C15 H15A 109.5
C16 C15 H15A 109.5
N3 C15 H15B 109.5
C16 C15 H15B 109.5
H15A C15 H15B 108.1
O8 C16 C15 109.1(5)
O8 C16 H16A 109.9
C15 C16 H16A 109.9
O8 C16 H16B 109.9
C15 C16 H16B 109.9
H16A C16 H16B 108.3
N3 C17 C18 112.2(5)
N3 C17 H17A 109.2
C18 C17 H17A 109.2
N3 C17 H17B 109.2
C18 C17 H17B 109.2
H17A C17 H17B 107.9
O9 C18 C17 109.1(5)
O9 C18 H18A 109.9
C17 C18 H18A 109.9
O9 C18 H18B 109.9
C17 C18 H18B 109.9
H18A C18 H18B 108.3
O10 C19 O11 125.2(5)
O10 C19 C20 118.9(5)
O11 C19 C20 115.9(5)
C21 C20 C23 110.4(6)
C21 C20 C19 105.7(5)
C23 C20 C19 111.7(5)
C21 C20 C22 110.2(7)
C23 C20 C22 109.5(5)
C19 C20 C22 109.2(5)
C20 C21 H21A 109.5
C20 C21 H21B 109.5
H21A C21 H21B 109.5
C20 C21 H21C 109.5
H21A C21 H21C 109.5
H21B C21 H21C 109.5
C20 C22 H22A 109.5
C20 C22 H22B 109.5
H22A C22 H22B 109.5
C20 C22 H22C 109.5
H22A C22 H22C 109.5
H22B C22 H22C 109.5
C20 C23 H23A 109.5
C20 C23 H23B 109.5
H23A C23 H23B 109.5
C20 C23 H23C 109.5
H23A C23 H23C 109.5
H23B C23 H23C 109.5
O12 C24 N4 114.2(5)
O12 C24 C25 124.6(6)
N4 C24 C25 121.2(6)
C26 C25 C24 119.3(7)
C26 C25 H25 120.4
C24 C25 H25 120.4
C27 C26 C25 120.0(7)
C27 C26 H26 120.0
C25 C26 H26 120.0
C26 C27 C28 116.3(6)
C26 C27 H27 121.8
C28 C27 H27 121.8
N4 C28 C27 125.2(7)
N4 C28 Cl1 116.3(6)
C27 C28 Cl1 118.5(6)
O13 C29 O14 125.5(6)
O13 C29 C30 118.1(6)
O14 C29 C30 116.4(6)
C31 C30 C29 110.6(6)
C31 C30 C32 110.9(7)
C29 C30 C32 113.0(6)
C31 C30 C33 110.0(8)
C29 C30 C33 104.0(5)
C32 C30 C33 108.1(6)
C30 C31 H31A 109.5
C30 C31 H31B 109.5
H31A C31 H31B 109.5
C30 C31 H31C 109.5
H31A C31 H31C 109.5
H31B C31 H31C 109.5
C30 C32 H32A 109.5
C30 C32 H32B 109.5
H32A C32 H32B 109.5
C30 C32 H32C 109.5
H32A C32 H32C 109.5
H32B C32 H32C 109.5
C30 C33 H33A 109.5
C30 C33 H33B 109.5
H33A C33 H33B 109.5
C30 C33 H33C 109.5
H33A C33 H33C 109.5
H33B C33 H33C 109.5
O16 C34 N5 117.9(6)
O16 C34 C35 123.1(7)
N5 C34 C35 119.0(7)
C36 C35 C34 120.1(9)
C36 C35 H35 119.9
C34 C35 H35 119.9
C35 C36 C37 121.1(10)
C35 C36 H36 119.4
C37 C36 H36 119.4
C38 C37 C36 113.8(9)
C38 C37 H37 123.1
C36 C37 H37 123.1
N5 C38 C37 127.7(8)
N5 C38 Cl2 115.4(6)
C37 C38 Cl2 116.8(7)
O17 C39 N6 125.2(8)
O17 C39 C40 118.0(7)
N6 C39 C40 116.8(7)
C41 C40 C39 118.3(8)
C41 C40 H40 120.8
C39 C40 H40 120.8
C40 C41 C42 124.4(10)
C40 C41 H41 117.8
C42 C41 H41 117.8
C41 C42 C43 115.5(9)
C41 C42 H42 122.2
C43 C42 H42 122.2
N6 C43 C42 121.2(9)
N6 C43 Cl3 116.9(7)
C42 C43 Cl3 122.0(7)
O18 C44 C45 108.9(7)
O18 C44 H44A 109.9
C45 C44 H44A 109.9
O18 C44 H44B 109.9
C45 C44 H44B 109.9
H44A C44 H44B 108.3
N7 C45 C44 111.4(6)
N7 C45 H45A 109.3
C44 C45 H45A 109.3
N7 C45 H45B 109.3
C44 C45 H45B 109.3
H45A C45 H45B 108.0
O19 C46 C47 115.4(8)
O19 C46 H46A 108.4
C47 C46 H46A 108.4
O19 C46 H46B 108.4
C47 C46 H46B 108.4
H46A C46 H46B 107.5
N7 C47 C46 110.6(8)
N7 C47 H47A 109.5
C46 C47 H47A 109.5
N7 C47 H47B 109.5
C46 C47 H47B 109.5
H47A C47 H47B 108.1
C49 C48 N7 111.7(7)
C49 C48 H48A 109.3
N7 C48 H48A 109.3
C49 C48 H48B 109.3
N7 C48 H48B 109.3
H48A C48 H48B 107.9
O20 C49 C48 109.8(6)
O20 C49 H49A 109.7
C48 C49 H49A 109.7
O20 C49 H49B 109.7
C48 C49 H49B 109.7
H49A C49 H49B 108.2
O22 C50 O21 125.5(7)
O22 C50 C51 115.3(14)
O21 C50 C51 118.9(14)
O22 C50 C51' 123.3(11)
O21 C50 C51' 109.6(10)
C53 C51 C52 109(2)
C53 C51 C54 112(3)
C52 C51 C54 93(2)
C53 C51 C50 116(2)
C52 C51 C50 107(3)
C54 C51 C50 117(2)
C51 C52 H52D 107.3
C51 C52 H52E 108.3
H52D C52 H52E 105.3
C51 C52 H52F 113.1
H52D C52 H52F 110.8
H52E C52 H52F 111.7
O24 C55 O25 125.4(6)
O24 C55 C56 118.3(6)
O25 C55 C56 116.1(7)
C58 C56 C59 113.7(8)
C58 C56 C57 102.8(9)
C59 C56 C57 111.8(9)
C58 C56 C55 111.8(8)
C59 C56 C55 109.8(7)
C57 C56 C55 106.6(7)
C56 C57 H57A 109.5
C56 C57 H57B 109.5
H57A C57 H57B 109.5
C56 C57 H57C 109.5
H57A C57 H57C 109.5
H57B C57 H57C 109.5
C56 C58 H58A 109.5
C56 C58 H58B 109.5
H58A C58 H58B 109.5
C56 C58 H58C 109.5
H58A C58 H58C 109.5
H58B C58 H58C 109.5
C56 C59 H59A 109.5
C56 C59 H59B 109.5
H59A C59 H59B 109.5
C56 C59 H59C 109.5
H59A C59 H59C 109.5
H59B C59 H59C 109.5
O27 C60 O26 124.4(5)
O27 C60 C61 119.0(5)
O26 C60 C61 116.5(5)
C62' C61 C63' 117(2)
C62' C61 C63 127.2(14)
C63' C61 C64 148.5(14)
C63 C61 C64 113.8(8)
C62' C61 C60 117.9(14)
C63' C61 C60 104.8(13)
C63 C61 C60 112.4(6)
C64 C61 C60 105.3(6)
C63 C61 C62 108.3(7)
C64 C61 C62 106.5(8)
C60 C61 C62 110.4(6)
C62' C61 C64' 106.0(17)
C63' C61 C64' 101.6(15)
C60 C61 C64' 108.5(10)
C62 C61 C64' 138.0(11)
C61 C62 H62D 109.5
C61 C62 H62E 109.5
H62D C62 H62E 109.5
C61 C62 H62F 109.5
H62D C62 H62F 109.5
H62E C62 H62F 109.5
C61 C63 H63D 109.5
C61 C63 H63E 109.5
H63D C63 H63E 109.5
C61 C63 H63F 109.5
H63D C63 H63F 109.5
H63E C63 H63F 109.5
C61 C64 H64D 109.5
C61 C64 H64E 109.5
H64D C64 H64E 109.5
C61 C64 H64F 109.5
H64D C64 H64F 109.5
H64E C64 H64F 109.5
C52' C51' C54' 114.7(19)
C52' C51' C53' 122(2)
C54' C51' C53' 109(2)
C52' C51' C50 108.3(17)
C54' C51' C50 104.0(19)
C53' C51' C50 94.9(18)
C54' C51' H52F 85.5
C53' C51' H52F 128.7
C50 C51' H52F 129.9
C51' C52' H52F 72.5
C51' C54' H52D 85.1
C51' C54' H52E 75.3
H52D C54' H52E 81.7
C61 C62' H62A 109.5
C61 C62' H62B 109.5
C61 C62' H62C 109.5
C61 C63' H63A 109.5
C61 C63' H63B 109.5
C61 C63' H63C 109.5
C61 C64' H64A 109.5
C61 C64' H64B 109.5
C61 C64' H64C 109.5
N1S C2S C3S 171(3)
C2S C3S H3S1 109.5
C2S C3S H3S2 109.5
H3S1 C3S H3S2 109.5
C2S C3S H3S3 109.5
H3S1 C3S H3S3 109.5
H3S2 C3S H3S3 109.5

loop_
_geom_bond_atom_site_label_1
_geom_bond_atom_site_label_2
_geom_bond_distance
Mn1 F5 2.158(3)
Mn1 O3 2.225(4)
Mn1 F6 2.250(3)
Mn1 O4 2.262(4)
Mn1 O2 2.269(4)
Mn1 N1 2.272(4)
Mn1 O1 2.308(4)
Mn2 O10 2.158(4)
Mn2 O7 2.177(4)
Mn2 F5 2.190(3)
Mn2 O8 2.278(4)
Mn2 O1 2.312(4)
Mn2 O9 2.319(4)
Mn2 N3 2.478(5)
Mn3 O15 1.896(4)
Mn3 O12 1.905(4)
Mn3 O11 1.933(4)
Mn3 O2 1.965(4)
Mn3 O13 2.178(4)
Mn3 F5 2.200(3)
Mn4 O16 2.114(4)
Mn4 O14 2.128(4)
Mn4 O17 2.135(5)
Mn4 O15 2.159(4)
Mn4 F6 2.205(3)
Mn4 O2 2.276(4)
Mn5 O19 2.113(6)
Mn5 F6 2.186(3)
Mn5 O20 2.214(4)
Mn5 O18 2.217(5)
Mn5 O3 2.223(4)
Mn5 N7 2.534(6)
Mn6 O20 1.863(4)
Mn6 F23 1.920(4)
Mn6 O21 1.998(4)
Mn6 O4 2.045(4)
Mn6 O3 2.102(4)
Mn6 O24 2.121(5)
Mn7 O7 1.889(4)
Mn7 F23 1.928(4)
Mn7 O1 1.968(3)
Mn7 O25 1.990(4)
Mn7 O26 2.071(4)
Mn7 O4 2.274(4)
Cl1 C28 1.749(8)
Cl2 C38 1.747(9)
Cl3 C43 1.676(9)
O1 C1 1.443(6)
O2 C3 1.420(7)
O3 C6 1.427(7)
O4 C7 1.434(7)
O7 C13 1.420(7)
O8 C16 1.427(7)
O8 H8 0.848(10)
O9 C18 1.438(7)
O10 C19 1.245(6)
O11 C19 1.285(7)
O12 C24 1.323(7)
O13 C29 1.264(7)
O14 C29 1.264(7)
O15 C10 1.403(7)
O16 C34 1.322(8)
O17 C39 1.234(9)
O18 C44 1.414(9)
O19 C46 1.469(11)
O20 C49 1.439(7)
O21 C50 1.261(8)
O22 C50 1.242(9)
O24 C55 1.248(8)
O25 C55 1.271(8)
O26 C60 1.271(7)
O27 C60 1.233(7)
O28 C12 1.431(9)
O28 H28 0.8200
N1 C5 1.471(7)
N1 C4 1.483(7)
N1 C2 1.488(7)
N2 C8 1.495(8)
N2 C9 1.521(8)
N2 C11 1.525(8)
N3 C17 1.461(8)
N3 C15 1.478(8)
N3 C14 1.487(8)
N4 C28 1.302(9)
N4 C24 1.350(8)
N5 C38 1.330(9)
N5 C34 1.333(9)
N6 C39 1.295(9)
N6 C43 1.364(11)
N7 C47 1.436(12)
N7 C45 1.465(10)
N7 C48 1.489(11)
C1 C2 1.484(8)
C1 H1A 0.9700
C1 H1B 0.9700
C2 H2A 0.9700
C2 H2B 0.9700
C3 C4 1.488(8)
C3 H3A 0.9700
C3 H3B 0.9700
C4 H4A 0.9700
C4 H4B 0.9700
C5 C6 1.532(8)
C5 H5A 0.9700
C5 H5B 0.9700
C6 H6A 0.9700
C6 H6B 0.9700
C7 C8 1.509(9)
C7 H7A 0.9700
C7 H7B 0.9700
C8 H8A 0.9700
C8 H8B 0.9700
C9 C10 1.491(9)
C9 H9A 0.9700
C9 H9B 0.9700
C10 H10A 0.9700
C10 H10B 0.9700
C11 C12 1.491(10)
C11 H11A 0.9700
C11 H11B 0.9700
C12 H12A 0.9700
C12 H12B 0.9700
C13 C14 1.512(9)
C13 H13A 0.9700
C13 H13B 0.9700
C14 H14A 0.9700
C14 H14B 0.9700
C15 C16 1.514(9)
C15 H15A 0.9700
C15 H15B 0.9700
C16 H16A 0.9700
C16 H16B 0.9700
C17 C18 1.528(10)
C17 H17A 0.9700
C17 H17B 0.9700
C18 H18A 0.9700
C18 H18B 0.9700
C19 C20 1.534(8)
C20 C21 1.517(9)
C20 C23 1.522(8)
C20 C22 1.534(10)
C21 H21A 0.9600
C21 H21B 0.9600
C21 H21C 0.9600
C22 H22A 0.9600
C22 H22B 0.9600
C22 H22C 0.9600
C23 H23A 0.9600
C23 H23B 0.9600
C23 H23C 0.9600
C24 C25 1.387(9)
C25 C26 1.373(10)
C25 H25 0.9300
C26 C27 1.372(11)
C26 H26 0.9300
C27 C28 1.396(11)
C27 H27 0.9300
C29 C30 1.527(9)
C30 C31 1.502(11)
C30 C32 1.527(10)
C30 C33 1.571(12)
C31 H31A 0.9600
C31 H31B 0.9600
C31 H31C 0.9600
C32 H32A 0.9600
C32 H32B 0.9600
C32 H32C 0.9600
C33 H33A 0.9600
C33 H33B 0.9600
C33 H33C 0.9600
C34 C35 1.429(11)
C35 C36 1.336(13)
C35 H35 0.9300
C36 C37 1.415(14)
C36 H36 0.9300
C37 C38 1.350(12)
C37 H37 0.9300
C39 C40 1.511(11)
C40 C41 1.306(12)
C40 H40 0.9300
C41 C42 1.384(13)
C41 H41 0.9300
C42 C43 1.410(13)
C42 H42 0.9300
C44 C45 1.503(11)
C44 H44A 0.9700
C44 H44B 0.9700
C45 H45A 0.9700
C45 H45B 0.9700
C46 C47 1.493(15)
C46 H46A 0.9700
C46 H46B 0.9700
C47 H47A 0.9700
C47 H47B 0.9700
C48 C49 1.471(10)
C48 H48A 0.9700
C48 H48B 0.9700
C49 H49A 0.9700
C49 H49B 0.9700
C50 C51 1.54(4)
C50 C51' 1.63(3)
C51 C53 1.45(4)
C51 C52 1.499(10)
C51 C54 1.50(4)
C52 H52D 0.9903
C52 H52E 0.9812
C52 H52F 0.9130
C53 H53D 0.9600
C53 H53E 0.9600
C53 H53F 0.9600
C54 H54D 0.9600
C54 H54E 0.9600
C54 H54F 0.9600
C55 C56 1.544(10)
C56 C58 1.463(13)
C56 C59 1.506(12)
C56 C57 1.529(8)
C57 H57A 0.9600
C57 H57B 0.9600
C57 H57C 0.9600
C58 H58A 0.9600
C58 H58B 0.9600
C58 H58C 0.9600
C59 H59A 0.9600
C59 H59B 0.9600
C59 H59C 0.9600
C60 C61 1.545(8)
C61 C62' 1.42(3)
C61 C63' 1.44(3)
C61 C63 1.482(12)
C61 C64 1.529(13)
C61 C62 1.592(11)
C61 C64' 1.67(3)
C62 H62D 0.9600
C62 H62E 0.9600
C62 H62F 0.9600
C63 H63D 0.9600
C63 H63E 0.9600
C63 H63F 0.9600
C64 H64D 0.9600
C64 H64E 0.9600
C64 H64F 0.9600
C51' C52' 1.503(10)
C51' C54' 1.53(3)
C51' C53' 1.60(5)
C52' H52F 0.8081
C52' H52A 0.9600
C52' H52B 0.9600
C52' H52C 0.9600
C53' H53A 0.9600
C53' H53B 0.9600
C53' H53C 0.9600
C54' H52D 1.1395
C54' H52E 1.2534
C54' H54A 0.9600
C54' H54B 0.9600
C54' H54C 0.9600
C62' H62A 0.9600
C62' H62B 0.9600
C62' H62C 0.9600
C63' H63A 0.9600
C63' H63B 0.9600
C63' H63C 0.9600
C64' H64A 0.9600
C64' H64B 0.9600
C64' H64C 0.9600
N1S C2S 1.07(2)
C2S C3S 1.53(3)
C3S H3S1 0.9600
C3S H3S2 0.9600
C3S H3S3 0.9600
